data_2212738
loop_
_publ_author_name
'Wang, Liang-Gui'
'Zhang, Chu-Niu'
'Yan, Guo-Bing'
'Zheng, Yun-Fa'
'Yang, Ming-Hua'

_publ_section_title (<i>E</i>)-4-[(2-Bromobenzylidene)amino]-1,5-dimethyl-2-phenyl-1<i>H</i>-pyrazol-3(2<i>H</i>)-one
_journal_coeditor_code XU2202
_journal_issue 3
_journal_name_full 'Acta Crystallographica Section E'
_journal_page_first o1247
_journal_page_last o1248
_journal_paper_doi 10.1107/S1600536807006009
_journal_volume 63
_journal_year 2007
_chemical_formula_iupac 'C18 H16 Br N3 O'
_chemical_formula_moiety 'C18 H16 Br N3 O'
_chemical_formula_sum 'C18 H16 Br N3 O'
_chemical_formula_weight 370.25
_chemical_name_systematic
;
(E)-4-[(2-Bromobenzylidene)amino]-1,5-dimethyl-2-phenyl-1H-pyrazol-3(2H)-one
;
_space_group_IT_number 19
_symmetry_cell_setting orthorhombic
_symmetry_space_group_name_Hall 'P 2ac 2ab'
_symmetry_space_group_name_H-M 'P 21 21 21'
_atom_sites_solution_hydrogens geom
_atom_sites_solution_primary direct
_atom_sites_solution_secondary difmap
_audit_creation_method SHELXL-97
_cell_angle_alpha 90.00
_cell_angle_beta 90.00
_cell_angle_gamma 90.00
_cell_formula_units_Z 4
_cell_length_a 6.8306(4)
_cell_length_b 13.6140(8)
_cell_length_c 17.9391(10)
_cell_measurement_reflns_used 1887
_cell_measurement_temperature 296(2)
_cell_measurement_theta_max 26.0
_cell_measurement_theta_min 2.1
_cell_volume 1668.19(17)
_computing_cell_refinement 'SAINT (Bruker, 1999)'
_computing_data_collection 'SMART (Bruker, 1998)'
_computing_data_reduction SAINT
_computing_molecular_graphics 'SHELXTL (Bruker, 1998)'
_computing_publication_material SHELXTL
_computing_structure_refinement 'SHELXL97 (Sheldrick, 1997)'
_computing_structure_solution 'SHELXS97 (Sheldrick, 1997)'
_diffrn_ambient_temperature 296(2)
_diffrn_measured_fraction_theta_full 0.99
_diffrn_measured_fraction_theta_max 0.99
_diffrn_measurement_device_type 'Bruker SMART CCD area-detector'
_diffrn_measurement_method '\f and \w'
_diffrn_radiation_monochromator graphite
_diffrn_radiation_source 'fine-focus sealed tube'
_diffrn_radiation_type MoK\a
_diffrn_radiation_wavelength 0.71073
_diffrn_reflns_av_R_equivalents 0.067
_diffrn_reflns_av_sigmaI/netI 0.040
_diffrn_reflns_limit_h_max 7
_diffrn_reflns_limit_h_min -8
_diffrn_reflns_limit_k_max 16
_diffrn_reflns_limit_k_min -16
_diffrn_reflns_limit_l_max 22
_diffrn_reflns_limit_l_min -22
_diffrn_reflns_number 10816
_diffrn_reflns_theta_full 25.9
_diffrn_reflns_theta_max 25.9
_diffrn_reflns_theta_min 2.2
_diffrn_standards_interval_count 0
_diffrn_standards_interval_time 0
_diffrn_standards_number 0
_exptl_absorpt_coefficient_mu 2.472
_exptl_absorpt_correction_T_max 0.440
_exptl_absorpt_correction_T_min 0.358
_exptl_absorpt_correction_type multi-scan
_exptl_absorpt_process_details '(SADABS; Sheldrick, 1996)'
_exptl_crystal_colour colourless
_exptl_crystal_density_diffrn 1.474
_exptl_crystal_density_method 'not measured'
_exptl_crystal_description prism
_exptl_crystal_F_000 752
_exptl_crystal_size_max 0.45
_exptl_crystal_size_mid 0.38
_exptl_crystal_size_min 0.33
_refine_diff_density_max 0.83
_refine_diff_density_min -0.69
_refine_ls_abs_structure_details 'Flack (1983), 1324 Friedel pairs'
_refine_ls_abs_structure_Flack -0.003(15)
_refine_ls_extinction_method none
_refine_ls_goodness_of_fit_ref 1.012
_refine_ls_hydrogen_treatment constr
_refine_ls_matrix_type full
_refine_ls_number_parameters 210
_refine_ls_number_reflns 3211
_refine_ls_number_restraints 0
_refine_ls_restrained_S_all 1.012
_refine_ls_R_factor_all 0.072
_refine_ls_R_factor_gt 0.051
_refine_ls_shift/su_max 0.000
_refine_ls_shift/su_mean 0.000
_refine_ls_structure_factor_coef Fsqd
_refine_ls_weighting_details 'calc w=1/[\s^2^(Fo^2^)+(0.0845P)^2^] where P=(Fo^2^+2Fc^2^)/3'
_refine_ls_weighting_scheme calc
_refine_ls_wR_factor_gt 0.139
_refine_ls_wR_factor_ref 0.145
_reflns_number_gt 2082
_reflns_number_total 3211
_reflns_threshold_expression I>2\s(I)
_cod_data_source_file xu2202.cif
_cod_data_source_block I
_cod_database_code 2212738
_cod_database_fobs_code 2212738

loop_
_symmetry_equiv_pos_as_xyz
'x, y, z'
'-x+1/2, -y, z+1/2'
'-x, y+1/2, -z+1/2'
'x+1/2, -y+1/2, -z'

loop_
_atom_site_type_symbol
_atom_site_label
_atom_site_fract_x
_atom_site_fract_y
_atom_site_fract_z
_atom_site_U_iso_or_equiv
_atom_site_adp_type
_atom_site_calc_flag
_atom_site_refinement_flags
_atom_site_occupancy
Br Br1 0.02002(13) 0.15360(6) 0.23073(5) 0.1358(5) Uani d . 1
C C1 0.1930(7) 0.0555(4) 0.2688(3) 0.0640(12) Uani d . 1
C C2 0.1436(9) -0.0412(4) 0.2553(3) 0.0731(15) Uani d . 1
H H2 0.0281 -0.0569 0.2306 0.088 Uiso calc R 1
C C3 0.2676(10) -0.1134(4) 0.2789(3) 0.0844(17) Uani d . 1
H H3 0.2367 -0.1790 0.2704 0.101 Uiso calc R 1
C C4 0.4390(9) -0.0892(4) 0.3156(3) 0.0795(16) Uani d . 1
H H4 0.5242 -0.1382 0.3314 0.095 Uiso calc R 1
C C5 0.4818(8) 0.0065(3) 0.3282(3) 0.0669(13) Uani d . 1
H H5 0.5976 0.0215 0.3530 0.080 Uiso calc R 1
C C6 0.3612(7) 0.0835(3) 0.3060(2) 0.0517(11) Uani d . 1
C C7 0.4081(7) 0.1855(3) 0.3241(3) 0.0557(12) Uani d . 1
H H7 0.3267 0.2360 0.3081 0.067 Uiso calc R 1
C C8 0.5974(7) 0.3018(3) 0.3841(2) 0.0479(10) Uani d . 1
C C9 0.4719(7) 0.3868(3) 0.3787(2) 0.0528(11) Uani d . 1
C C10 0.4883(6) 0.5422(3) 0.4522(2) 0.0485(10) Uani d . 1
C C11 0.3898(7) 0.6111(3) 0.4104(3) 0.0586(12) Uani d . 1
H H11 0.3895 0.6063 0.3587 0.070 Uiso calc R 1
C C12 0.2934(8) 0.6859(3) 0.4440(3) 0.0672(13) Uani d . 1
H H12 0.2262 0.7316 0.4152 0.081 Uiso calc R 1
C C13 0.2940(8) 0.6949(4) 0.5202(3) 0.0685(14) Uani d . 1
H H13 0.2263 0.7459 0.5431 0.082 Uiso calc R 1
C C14 0.3968(8) 0.6270(4) 0.5630(3) 0.0671(14) Uani d . 1
H H14 0.4023 0.6337 0.6145 0.081 Uiso calc R 1
C C15 0.4899(7) 0.5501(3) 0.5285(3) 0.0588(11) Uani d . 1
H H15 0.5544 0.5030 0.5570 0.071 Uiso calc R 1
C C16 0.9154(7) 0.4871(4) 0.4575(3) 0.0661(13) Uani d . 1
H H16A 1.0154 0.4536 0.4852 0.099 Uiso calc R 1
H H16B 0.8725 0.5437 0.4850 0.099 Uiso calc R 1
H H16C 0.9670 0.5076 0.4102 0.099 Uiso calc R 1
C C17 0.7656(6) 0.3269(3) 0.4218(2) 0.0479(10) Uani d . 1
C C18 0.9392(8) 0.2653(4) 0.4369(3) 0.0768(15) Uani d . 1
H H18A 1.0528 0.2952 0.4151 0.115 Uiso calc R 1
H H18B 0.9200 0.2013 0.4157 0.115 Uiso calc R 1
H H18C 0.9575 0.2594 0.4898 0.115 Uiso calc R 1
N N1 0.5614(6) 0.2051(2) 0.36214(18) 0.0502(9) Uani d . 1
N N2 0.7506(6) 0.4213(3) 0.4456(2) 0.0528(9) Uani d . 1
N N3 0.5795(5) 0.4612(2) 0.41553(19) 0.0493(9) Uani d . 1
O O1 0.3066(5) 0.3982(2) 0.35531(19) 0.0636(9) Uani d . 1

loop_
_atom_site_aniso_label
_atom_site_aniso_U_11
_atom_site_aniso_U_22
_atom_site_aniso_U_33
_atom_site_aniso_U_12
_atom_site_aniso_U_13
_atom_site_aniso_U_23
Br1 0.1227(7) 0.1064(6) 0.1784(8) 0.0385(4) -0.0950(6) -0.0524(5)
C1 0.059(3) 0.076(3) 0.056(3) 0.005(2) -0.006(2) -0.019(2)
C2 0.085(4) 0.072(3) 0.062(3) -0.019(3) -0.002(3) -0.011(3)
C3 0.122(5) 0.064(3) 0.067(3) -0.023(3) 0.016(4) 0.003(3)
C4 0.102(5) 0.054(3) 0.083(4) 0.003(3) -0.010(3) -0.008(2)
C5 0.061(3) 0.054(3) 0.086(3) 0.004(2) -0.013(3) 0.000(2)
C6 0.052(3) 0.052(2) 0.052(3) -0.003(2) 0.001(2) -0.0038(19)
C7 0.060(3) 0.043(2) 0.064(3) 0.001(2) -0.007(2) 0.000(2)
C8 0.046(3) 0.049(2) 0.049(2) 0.0023(19) -0.0045(19) 0.0009(19)
C9 0.047(3) 0.057(2) 0.054(2) 0.001(2) -0.001(2) -0.0074(19)
C10 0.035(2) 0.051(2) 0.060(3) -0.006(2) 0.002(2) -0.010(2)
C11 0.051(3) 0.055(2) 0.070(3) 0.002(2) -0.004(2) -0.004(2)
C12 0.055(3) 0.058(3) 0.089(4) 0.005(2) -0.007(3) 0.001(3)
C13 0.051(3) 0.058(3) 0.097(4) 0.005(2) 0.003(3) -0.018(3)
C14 0.057(3) 0.074(3) 0.070(3) -0.007(3) 0.006(2) -0.014(3)
C15 0.052(3) 0.060(3) 0.065(3) 0.000(2) 0.000(2) 0.001(2)
C16 0.038(3) 0.078(3) 0.082(3) -0.008(2) -0.005(2) -0.007(3)
C17 0.041(3) 0.053(3) 0.050(2) 0.001(2) 0.0040(18) 0.0081(19)
C18 0.059(4) 0.080(3) 0.092(4) 0.013(3) -0.016(3) 0.011(3)
N1 0.051(2) 0.0503(19) 0.050(2) 0.0008(16) 0.0029(18) 0.0008(16)
N2 0.037(2) 0.055(2) 0.067(2) -0.0007(16) -0.0062(17) -0.0013(18)
N3 0.037(2) 0.0487(19) 0.063(2) 0.0007(16) -0.0080(16) -0.0040(17)
O1 0.043(2) 0.0653(18) 0.083(2) 0.0063(16) -0.0152(17) -0.0144(16)

loop_
_atom_type_symbol
_atom_type_description
_atom_type_scat_dispersion_real
_atom_type_scat_dispersion_imag
_atom_type_scat_source
C C 0.0033 0.0016 'International Tables Vol C Tables 4.2.6.8 and 6.1.1.4'
H H 0.0000 0.0000 'International Tables Vol C Tables 4.2.6.8 and 6.1.1.4'
N N 0.0061 0.0033 'International Tables Vol C Tables 4.2.6.8 and 6.1.1.4'
O O 0.0106 0.0060 'International Tables Vol C Tables 4.2.6.8 and 6.1.1.4'
Br Br -0.2901 2.4595 'International Tables Vol C Tables 4.2.6.8 and 6.1.1.4'

loop_
_geom_angle_atom_site_label_1
_geom_angle_atom_site_label_2
_geom_angle_atom_site_label_3
_geom_angle
C2 C1 C6 123.4(5)
C2 C1 Br1 117.0(4)
C6 C1 Br1 119.7(4)
C3 C2 C1 118.8(5)
C3 C2 H2 120.6
C1 C2 H2 120.6
C2 C3 C4 120.1(5)
C2 C3 H3 120.0
C4 C3 H3 120.0
C5 C4 C3 119.5(6)
C5 C4 H4 120.3
C3 C4 H4 120.3
C4 C5 C6 123.3(5)
C4 C5 H5 118.4
C6 C5 H5 118.4
C1 C6 C5 115.1(4)
C1 C6 C7 123.4(4)
C5 C6 C7 121.4(4)
N1 C7 C6 119.8(4)
N1 C7 H7 120.1
C6 C7 H7 120.1
C17 C8 N1 121.4(4)
C17 C8 C9 109.2(4)
N1 C8 C9 129.2(4)
O1 C9 N3 123.6(4)
O1 C9 C8 132.7(4)
N3 C9 C8 103.5(4)
C15 C10 C11 119.6(4)
C15 C10 N3 121.1(4)
C11 C10 N3 119.2(4)
C12 C11 C10 120.4(5)
C12 C11 H11 119.8
C10 C11 H11 119.8
C11 C12 C13 120.6(5)
C11 C12 H12 119.7
C13 C12 H12 119.7
C12 C13 C14 119.5(5)
C12 C13 H13 120.3
C14 C13 H13 120.3
C15 C14 C13 119.5(5)
C15 C14 H14 120.2
C13 C14 H14 120.2
C10 C15 C14 120.3(5)
C10 C15 H15 119.9
C14 C15 H15 119.9
N2 C16 H16A 109.5
N2 C16 H16B 109.5
H16A C16 H16B 109.5
N2 C16 H16C 109.5
H16A C16 H16C 109.5
H16B C16 H16C 109.5
N2 C17 C8 109.1(4)
N2 C17 C18 122.7(4)
C8 C17 C18 128.2(4)
C17 C18 H18A 109.5
C17 C18 H18B 109.5
H18A C18 H18B 109.5
C17 C18 H18C 109.5
H18A C18 H18C 109.5
H18B C18 H18C 109.5
C7 N1 C8 119.5(4)
C17 N2 N3 108.0(3)
C17 N2 C16 124.8(4)
N3 N2 C16 117.7(3)
N2 N3 C9 109.7(3)
N2 N3 C10 119.1(3)
C9 N3 C10 122.8(4)

loop_
_geom_bond_atom_site_label_1
_geom_bond_atom_site_label_2
_geom_bond_distance
Br1 C1 1.909(5)
C1 C2 1.381(7)
C1 C6 1.382(6)
C2 C3 1.365(8)
C2 H2 0.9300
C3 C4 1.382(8)
C3 H3 0.9300
C4 C5 1.355(7)
C4 H4 0.9300
C5 C6 1.391(6)
C5 H5 0.9300
C6 C7 1.463(6)
C7 N1 1.277(6)
C7 H7 0.9300
C8 C17 1.376(6)
C8 N1 1.396(5)
C8 C9 1.444(6)
C9 O1 1.214(5)
C9 N3 1.415(5)
C10 C15 1.373(6)
C10 C11 1.377(6)
C10 N3 1.427(5)
C11 C12 1.354(7)
C11 H11 0.9300
C12 C13 1.372(7)
C12 H12 0.9300
C13 C14 1.390(7)
C13 H13 0.9300
C14 C15 1.373(7)
C14 H14 0.9300
C15 H15 0.9300
C16 N2 1.454(6)
C16 H16A 0.9600
C16 H16B 0.9600
C16 H16C 0.9600
C17 N2 1.358(6)
C17 C18 1.477(6)
C18 H18A 0.9600
C18 H18B 0.9600
C18 H18C 0.9600
N2 N3 1.398(5)

loop_
_geom_hbond_atom_site_label_D
_geom_hbond_atom_site_label_H
_geom_hbond_atom_site_label_A
_geom_hbond_site_symmetry_A
_geom_hbond_distance_DH
_geom_hbond_distance_HA
_geom_hbond_distance_DA
_geom_hbond_angle_DHA
C3 H3 Br1 3_545 0.93 2.88 3.735(6) 154
C7 H7 O1 . 0.93 2.37 3.029(5) 128
C18 H18A O1 1_655 0.96 2.47 3.423(7) 170

loop_
_cod_related_entry_id
_cod_related_entry_database
_cod_related_entry_code
1 ChemSpider 30655190
